data_1536667
loop_
_publ_author_name
'Kiriyama, Ry\^oiti'
'Ibamoto, Hideko'

_publ_section_title
;
 Dielectric behaviour of hydrated crystals. II. Potassium mercury(II)
 chloride monohydrate and ammonium mercury(II) chloride monohydrate
;
_journal_issue 6
_journal_name_full 'Bulletin of the Chemical Society of Japan'
_journal_page_first 317
_journal_page_last 322
_journal_paper_doi 10.1246/bcsj.27.317
_journal_volume 27
_journal_year 1954
_chemical_formula_sum 'Cl4 Hg K2'
_chemical_name_systematic 'K2 Hg Cl4'
_space_group_IT_number 62
_symmetry_space_group_name_Hall '-P 2c 2ab'
_symmetry_space_group_name_H-M 'P b n m'
_cell_angle_alpha 90
_cell_angle_beta 90
_cell_angle_gamma 90
_cell_formula_units_Z 4
_cell_length_a 8.3
_cell_length_b 11.6
_cell_length_c 8.9
_cell_volume 856.892
_citation_journal_id_ASTM BCSJA8
_cod_data_source_file Kiriyama_BCSJA8_1954_511.cif
_cod_data_source_block Cl4Hg1K2
_cod_original_sg_symbol_Hall '-P 2ac 2n (z,x,y)'
_cod_original_formula_sum 'Cl4 Hg1 K2'
_cod_database_code 1536667

loop_
_symmetry_equiv_pos_as_xyz
x,y,z
x+1/2,-y+1/2,-z
-x+1/2,y+1/2,-z+1/2
-x,-y,z+1/2
-x,-y,-z
-x-1/2,y-1/2,z
x-1/2,-y-1/2,z-1/2
x,y,-z-1/2

loop_
_atom_site_label
_atom_site_type_symbol
_atom_site_fract_x
_atom_site_fract_y
_atom_site_fract_z
_atom_site_occupancy
_atom_site_U_iso_or_equiv
K2 K+1 0.5 0 0 1 0.0
Cl2 Cl-1 0.25 0.44 0.25 1 0.0
K1 K+1 0 0 0 1 0.0
Cl1 Cl-1 0.75 0.06 0.25 1 0.0
Cl3 Cl-1 0.25 0.19 0 1 0.0
Hg1 Hg+2 0.4 0.22 0.25 1 0.0
